data_2224486
loop_
_publ_author_name
'Li, Wei'
'Lu, Zhan Guo'

_publ_section_title
;
 Diacetato{4'-[4-(benzyloxy)phenyl]-2,2':6',2''-terpyridine}zinc(II)
;
_journal_coeditor_code WM2284
_journal_issue 12
_journal_name_full 'Acta Crystallographica Section E'
_journal_page_first m1672
_journal_paper_doi 10.1107/S1600536809049502
_journal_volume 65
_journal_year 2009
_chemical_formula_iupac '[Zn (C2 H3 O2)2 (C28 H21 N3 O)]'
_chemical_formula_moiety 'C32 H27 N3 O5 Zn'
_chemical_formula_sum 'C32 H27 N3 O5 Zn'
_chemical_formula_weight 598.94
_chemical_name_systematic
;
Diacetato{4'-[4-(benzyloxy)phenyl]-2,2':6',2''-terpyridine}zinc(II)
;
_space_group_IT_number 7
_symmetry_cell_setting monoclinic
_symmetry_space_group_name_Hall 'P -2yac'
_symmetry_space_group_name_H-M 'P 1 n 1'
_atom_sites_solution_hydrogens geom
_atom_sites_solution_primary direct
_atom_sites_solution_secondary difmap
_audit_creation_method SHELXL97
_cell_angle_alpha 90.00
_cell_angle_beta 102.23(3)
_cell_angle_gamma 90.00
_cell_formula_units_Z 2
_cell_length_a 8.3959(17)
_cell_length_b 15.564(3)
_cell_length_c 10.702(2)
_cell_measurement_reflns_used 8985
_cell_measurement_temperature 291(2)
_cell_measurement_theta_max 27.42
_cell_measurement_theta_min 3.10
_cell_volume 1366.7(5)
_computing_cell_refinement 'RAPID-AUTO (Rigaku, 1998)'
_computing_data_collection 'RAPID-AUTO (Rigaku, 1998)'
_computing_data_reduction 'CrystalClear (Rigaku/MSC, 2002)'
_computing_molecular_graphics 'SHELXTL (Sheldrick, 2008)'
_computing_publication_material 'SHELXL97 (Sheldrick, 2008)'
_computing_structure_refinement 'SHELXL97 (Sheldrick, 2008)'
_computing_structure_solution 'SHELXS97 (Sheldrick, 2008)'
_diffrn_ambient_temperature 291(2)
_diffrn_measured_fraction_theta_full 0.994
_diffrn_measured_fraction_theta_max 0.994
_diffrn_measurement_device_type 'Rigaku R-AXIS RAPID'
_diffrn_measurement_method '\w scan'
_diffrn_radiation_monochromator graphite
_diffrn_radiation_source 'fine-focus sealed tube'
_diffrn_radiation_type MoK\a
_diffrn_radiation_wavelength 0.71073
_diffrn_reflns_av_R_equivalents 0.0433
_diffrn_reflns_av_sigmaI/netI 0.0596
_diffrn_reflns_limit_h_max 10
_diffrn_reflns_limit_h_min -10
_diffrn_reflns_limit_k_max 20
_diffrn_reflns_limit_k_min -20
_diffrn_reflns_limit_l_max 13
_diffrn_reflns_limit_l_min -13
_diffrn_reflns_number 13194
_diffrn_reflns_theta_full 27.43
_diffrn_reflns_theta_max 27.43
_diffrn_reflns_theta_min 3.10
_diffrn_standards_decay_% 0
_diffrn_standards_interval_count 0
_diffrn_standards_interval_time 0
_diffrn_standards_number 0
_exptl_absorpt_coefficient_mu 0.946
_exptl_absorpt_correction_T_max 0.8260
_exptl_absorpt_correction_T_min 0.7910
_exptl_absorpt_correction_type multi-scan
_exptl_absorpt_process_details '(ABSCOR; Higashi, 1995)'
_exptl_crystal_colour colorless
_exptl_crystal_density_diffrn 1.455
_exptl_crystal_density_method 'not measured'
_exptl_crystal_description block
_exptl_crystal_F_000 620
_exptl_crystal_size_max 0.26
_exptl_crystal_size_mid 0.23
_exptl_crystal_size_min 0.21
_refine_diff_density_max 0.482
_refine_diff_density_min -0.560
_refine_ls_abs_structure_details 'Flack (1983), 2733 Friedel pairs'
_refine_ls_abs_structure_Flack 0.108(13)
_refine_ls_extinction_method none
_refine_ls_goodness_of_fit_ref 0.981
_refine_ls_hydrogen_treatment constr
_refine_ls_matrix_type full
_refine_ls_number_parameters 373
_refine_ls_number_reflns 5859
_refine_ls_number_restraints 2
_refine_ls_restrained_S_all 0.981
_refine_ls_R_factor_all 0.0841
_refine_ls_R_factor_gt 0.0367
_refine_ls_shift/su_max 0.001
_refine_ls_shift/su_mean 0.000
_refine_ls_structure_factor_coef Fsqd
_refine_ls_weighting_details 'w=1/[\s^2^(Fo^2^)+(0.0503P)^2^+0.0000P] where P=(Fo^2^+2Fc^2^)/3'
_refine_ls_weighting_scheme calc
_refine_ls_wR_factor_gt 0.0802
_refine_ls_wR_factor_ref 0.1060
_reflns_number_gt 3538
_reflns_number_total 5859
_reflns_threshold_expression I>2sigma(I)
_cod_data_source_file wm2284.cif
_cod_data_source_block I
_cod_depositor_comments
;
The following automatic conversions were performed:
'_exptl_absorpt_correction_type' value 'Multi-scan' changed to
'multi-scan' according to
'/home/saulius/struct/CIF-dictionaries/cif_core.dic' dictionary named
'cif_core.dic' version 2.4.1 from 2010-06-29.

Automatic conversion script
Id: cif_fix_enum 1527 2010-12-29 10:47:43Z saulius 

The following automatic conversions were performed:

'_exptl_absorpt_correction_type' value 'Multi-scan' changed to
'multi-scan' according to
/home/saulius/struct/CIF-dictionaries/cif_core.dic dictionary named
'cif_core.dic' version 2.4.1 from 2010-06-29.

Automatic conversion script
Id: cif_fix_values 1715 2011-07-08 13:25:40Z adriana 
;
_cod_original_sg_symbol_H-M 'P n'
_cod_database_code 2224486
_cod_database_fobs_code 2224486

loop_
_symmetry_equiv_pos_as_xyz
'x, y, z'
'x+1/2, -y, z+1/2'

loop_
_atom_site_type_symbol
_atom_site_label
_atom_site_fract_x
_atom_site_fract_y
_atom_site_fract_z
_atom_site_U_iso_or_equiv
_atom_site_adp_type
_atom_site_calc_flag
_atom_site_refinement_flags
_atom_site_occupancy
_atom_site_disorder_assembly
_atom_site_disorder_group
C C1 0.8831(7) 0.3046(4) 0.9729(6) 0.0593(17) Uani d . 1 . .
H H1 0.8640 0.2457 0.9695 0.071 Uiso calc R 1 . .
C C2 1.0368(7) 0.3342(4) 1.0203(7) 0.071(2) Uani d . 1 . .
H H2 1.1225 0.2956 1.0432 0.085 Uiso calc R 1 . .
C C3 1.0655(6) 0.4200(4) 1.0342(5) 0.0584(15) Uani d . 1 . .
H H3 1.1690 0.4404 1.0707 0.070 Uiso calc R 1 . .
C C4 0.9378(6) 0.4766(4) 0.9929(5) 0.0547(14) Uani d . 1 . .
H H4 0.9538 0.5357 0.9989 0.066 Uiso calc R 1 . .
C C5 0.7855(6) 0.4424(3) 0.9424(5) 0.0457(12) Uani d . 1 . .
C C6 0.6379(6) 0.4966(3) 0.8920(5) 0.0436(13) Uani d . 1 . .
C C7 0.6359(6) 0.5845(3) 0.8898(5) 0.0505(14) Uani d . 1 . .
H H7 0.7320 0.6150 0.9187 0.061 Uiso calc R 1 . .
C C8 0.4896(7) 0.6291(2) 0.8440(7) 0.0441(10) Uani d . 1 . .
C C9 0.3513(6) 0.5806(3) 0.8006(5) 0.0478(13) Uani d . 1 . .
H H9 0.2518 0.6076 0.7702 0.057 Uiso calc R 1 . .
C C10 0.3608(6) 0.4912(3) 0.8023(5) 0.0423(13) Uani d . 1 . .
C C11 0.2215(6) 0.4320(3) 0.7578(5) 0.0475(13) Uani d . 1 . .
C C12 0.0654(6) 0.4599(4) 0.7014(5) 0.0571(15) Uani d . 1 . .
H H12 0.0426 0.5181 0.6880 0.068 Uiso calc R 1 . .
C C13 -0.0562(7) 0.3980(4) 0.6655(6) 0.0645(17) Uani d . 1 . .
H H13 -0.1622 0.4148 0.6292 0.077 Uiso calc R 1 . .
C C14 -0.0200(7) 0.3134(4) 0.6834(6) 0.0600(16) Uani d . 1 . .
H H14 -0.0997 0.2718 0.6585 0.072 Uiso calc R 1 . .
C C15 0.1373(7) 0.2905(4) 0.7393(6) 0.0615(16) Uani d . 1 . .
H H15 0.1606 0.2325 0.7536 0.074 Uiso calc R 1 . .
C C16 0.4862(7) 0.7251(2) 0.8434(6) 0.0482(11) Uani d . 1 . .
C C17 0.6114(7) 0.7729(4) 0.9184(6) 0.0603(15) Uani d . 1 . .
H H17 0.6995 0.7449 0.9696 0.072 Uiso calc R 1 . .
C C18 0.6047(7) 0.8626(4) 0.9167(6) 0.0638(16) Uani d . 1 . .
H H18 0.6878 0.8943 0.9676 0.077 Uiso calc R 1 . .
C C19 0.4755(6) 0.9042(3) 0.8400(6) 0.0562(14) Uani d . 1 . .
C C20 0.3523(6) 0.8577(3) 0.7660(6) 0.0611(15) Uani d . 1 . .
H H20 0.2646 0.8859 0.7146 0.073 Uiso calc R 1 . .
C C21 0.3582(6) 0.7699(3) 0.7674(5) 0.0573(14) Uani d . 1 . .
H H21 0.2740 0.7392 0.7161 0.069 Uiso calc R 1 . .
C C22 0.3569(6) 1.0418(3) 0.7676(6) 0.0794(14) Uani d . 1 . .
H H22A 0.3336 1.0169 0.6825 0.095 Uiso calc R 1 . .
H H22B 0.3954 1.1000 0.7606 0.095 Uiso calc R 1 . .
C C23 0.2019(6) 1.0450(3) 0.8165(5) 0.0635(13) Uani d . 1 . .
C C24 0.2036(7) 1.0670(3) 0.9414(5) 0.0758(14) Uani d . 1 . .
H H24 0.3027 1.0775 0.9972 0.091 Uiso calc R 1 . .
C C25 0.0619(8) 1.0737(4) 0.9849(7) 0.0897(18) Uani d . 1 . .
H H25 0.0673 1.0886 1.0699 0.108 Uiso calc R 1 . .
C C26 -0.0850(8) 1.0595(4) 0.9082(8) 0.0888(19) Uani d . 1 . .
H H26 -0.1798 1.0633 0.9397 0.107 Uiso calc R 1 . .
C C27 -0.0913(7) 1.0392(4) 0.7829(8) 0.100(2) Uani d . 1 . .
H H27 -0.1920 1.0308 0.7283 0.120 Uiso calc R 1 . .
C C28 0.0516(8) 1.0309(4) 0.7351(6) 0.0859(18) Uani d . 1 . .
H H28 0.0456 1.0161 0.6500 0.103 Uiso calc R 1 . .
C C29 0.4567(6) 0.2751(4) 1.0846(6) 0.0572(15) Uani d . 1 . .
C C30 0.4161(8) 0.2233(5) 1.1989(7) 0.100(2) Uani d . 1 . .
H H30A 0.3133 0.1947 1.1716 0.149 Uiso calc R 1 . .
H H30B 0.4099 0.2619 1.2676 0.149 Uiso calc R 1 . .
H H30C 0.4999 0.1815 1.2276 0.149 Uiso calc R 1 . .
C C31 0.5525(6) 0.2511(4) 0.6214(6) 0.0605(15) Uani d . 1 . .
C C32 0.5948(9) 0.1794(4) 0.5365(6) 0.086(2) Uani d . 1 . .
H H32A 0.4985 0.1626 0.4757 0.129 Uiso calc R 1 . .
H H32B 0.6371 0.1309 0.5885 0.129 Uiso calc R 1 . .
H H32C 0.6754 0.1997 0.4919 0.129 Uiso calc R 1 . .
N N1 0.7606(5) 0.3578(3) 0.9319(5) 0.0481(11) Uani d . 1 . .
N N2 0.5019(6) 0.45091(16) 0.8450(5) 0.0440(7) Uani d . 1 . .
N N3 0.2591(6) 0.3473(3) 0.7745(5) 0.0523(12) Uani d . 1 . .
O O1 0.4850(6) 0.99246(16) 0.8480(6) 0.0784(10) Uani d . 1 . .
O O2 0.4764(5) 0.2367(3) 0.9965(4) 0.0664(11) Uani d . 1 . .
O O3 0.4605(6) 0.3537(3) 1.1031(5) 0.0977(14) Uani d . 1 . .
O O4 0.5539(5) 0.2307(2) 0.7346(4) 0.0696(11) Uani d . 1 . .
O O5 0.5191(7) 0.3222(3) 0.5782(5) 0.1088(18) Uani d . 1 . .
Zn Zn1 0.50944(8) 0.31689(2) 0.85645(8) 0.05098(14) Uani d . 1 . .

loop_
_atom_site_aniso_label
_atom_site_aniso_U_11
_atom_site_aniso_U_22
_atom_site_aniso_U_33
_atom_site_aniso_U_12
_atom_site_aniso_U_13
_atom_site_aniso_U_23
C1 0.049(3) 0.046(3) 0.082(4) 0.007(2) 0.012(3) 0.009(3)
C2 0.042(3) 0.078(4) 0.092(5) 0.017(3) 0.010(3) 0.010(3)
C3 0.042(3) 0.066(3) 0.063(3) -0.001(3) 0.002(2) 0.000(3)
C4 0.043(3) 0.056(3) 0.065(3) 0.001(2) 0.011(2) -0.004(3)
C5 0.040(3) 0.044(3) 0.056(3) -0.001(2) 0.017(2) 0.000(2)
C6 0.039(3) 0.037(3) 0.056(3) 0.003(2) 0.013(2) -0.005(2)
C7 0.046(3) 0.042(3) 0.064(3) -0.009(2) 0.013(2) -0.003(2)
C8 0.043(3) 0.0359(16) 0.055(3) 0.003(2) 0.013(2) 0.001(3)
C9 0.037(3) 0.041(3) 0.065(3) 0.000(2) 0.010(2) 0.000(2)
C10 0.040(3) 0.037(3) 0.049(3) 0.004(2) 0.009(2) -0.003(2)
C11 0.040(3) 0.047(3) 0.057(3) -0.004(2) 0.012(2) 0.003(2)
C12 0.050(3) 0.051(3) 0.068(4) 0.004(2) 0.007(3) 0.003(3)
C13 0.039(3) 0.071(4) 0.081(4) -0.005(3) 0.007(2) -0.001(3)
C14 0.048(3) 0.055(3) 0.073(4) -0.014(2) 0.005(3) -0.009(2)
C15 0.053(3) 0.045(3) 0.088(5) -0.011(3) 0.017(3) 0.001(3)
C16 0.051(3) 0.0395(18) 0.057(3) -0.007(2) 0.018(2) -0.007(3)
C17 0.053(3) 0.044(3) 0.080(4) 0.002(2) 0.005(3) -0.002(3)
C18 0.050(3) 0.043(3) 0.093(4) -0.004(2) 0.004(3) -0.010(3)
C19 0.050(4) 0.0365(19) 0.082(4) -0.002(2) 0.014(3) 0.000(3)
C20 0.052(3) 0.039(3) 0.092(4) 0.001(2) 0.014(3) 0.005(3)
C21 0.053(3) 0.039(3) 0.077(4) -0.001(2) 0.008(2) 0.007(3)
C22 0.082(4) 0.039(2) 0.122(4) 0.002(2) 0.031(3) 0.009(3)
C23 0.061(3) 0.034(2) 0.093(4) 0.007(2) 0.011(3) 0.007(2)
C24 0.065(3) 0.065(3) 0.095(4) -0.001(3) 0.013(3) 0.000(3)
C25 0.088(5) 0.080(4) 0.109(5) 0.003(3) 0.038(4) -0.008(3)
C26 0.081(5) 0.067(4) 0.124(6) -0.004(3) 0.036(4) -0.001(4)
C27 0.059(4) 0.087(5) 0.144(7) 0.006(3) 0.001(4) 0.009(4)
C28 0.082(4) 0.080(4) 0.090(5) 0.000(3) 0.008(3) 0.001(3)
C29 0.031(2) 0.059(4) 0.074(4) -0.007(2) -0.006(2) 0.012(3)
C30 0.076(4) 0.106(6) 0.113(5) -0.001(4) 0.013(4) 0.036(5)
C31 0.045(3) 0.048(3) 0.084(4) 0.003(2) 0.002(2) -0.002(3)
C32 0.089(4) 0.094(5) 0.074(4) 0.022(4) 0.017(3) -0.017(3)
N1 0.040(2) 0.037(2) 0.071(3) 0.0050(19) 0.020(2) 0.000(2)
N2 0.0421(15) 0.0334(13) 0.056(2) -0.001(2) 0.0103(14) -0.002(2)
N3 0.047(3) 0.040(2) 0.068(3) 0.000(2) 0.010(2) -0.002(2)
O1 0.062(3) 0.0335(13) 0.141(3) -0.0014(18) 0.024(2) 0.000(3)
O2 0.072(3) 0.049(2) 0.083(3) -0.0032(19) 0.027(2) 0.004(2)
O3 0.113(3) 0.073(3) 0.112(3) -0.017(3) 0.034(3) -0.019(3)
O4 0.078(3) 0.049(2) 0.080(3) 0.008(2) 0.014(2) -0.001(2)
O5 0.138(5) 0.077(3) 0.118(4) 0.024(3) 0.042(3) 0.026(3)
Zn1 0.0465(2) 0.0366(2) 0.0702(3) 0.0007(4) 0.01314(18) 0.0003(4)

loop_
_atom_type_symbol
_atom_type_description
_atom_type_scat_dispersion_real
_atom_type_scat_dispersion_imag
_atom_type_scat_source
C C 0.0033 0.0016 'International Tables Vol C Tables 4.2.6.8 and 6.1.1.4'
H H 0.0000 0.0000 'International Tables Vol C Tables 4.2.6.8 and 6.1.1.4'
N N 0.0061 0.0033 'International Tables Vol C Tables 4.2.6.8 and 6.1.1.4'
O O 0.0106 0.0060 'International Tables Vol C Tables 4.2.6.8 and 6.1.1.4'
Zn Zn 0.2839 1.4301 'International Tables Vol C Tables 4.2.6.8 and 6.1.1.4'

loop_
_geom_angle_atom_site_label_1
_geom_angle_atom_site_label_2
_geom_angle_atom_site_label_3
_geom_angle_site_symmetry_1
_geom_angle_site_symmetry_3
_geom_angle
_geom_angle_publ_flag
N1 C1 C2 . . 121.4(6) ?
N1 C1 H1 . . 119.3 ?
C2 C1 H1 . . 119.3 ?
C3 C2 C1 . . 120.3(6) ?
C3 C2 H2 . . 119.9 ?
C1 C2 H2 . . 119.9 ?
C2 C3 C4 . . 118.8(5) ?
C2 C3 H3 . . 120.6 ?
C4 C3 H3 . . 120.6 ?
C5 C4 C3 . . 117.9(6) ?
C5 C4 H4 . . 121.0 ?
C3 C4 H4 . . 121.0 ?
N1 C5 C4 . . 121.8(5) ?
N1 C5 C6 . . 115.0(4) ?
C4 C5 C6 . . 123.2(5) ?
N2 C6 C7 . . 121.0(5) ?
N2 C6 C5 . . 113.9(4) ?
C7 C6 C5 . . 125.1(5) ?
C6 C7 C8 . . 120.4(5) ?
C6 C7 H7 . . 119.8 ?
C8 C7 H7 . . 119.8 ?
C9 C8 C7 . . 117.3(3) ?
C9 C8 C16 . . 122.1(5) ?
C7 C8 C16 . . 120.6(5) ?
C8 C9 C10 . . 120.0(5) ?
C8 C9 H9 . . 120.0 ?
C10 C9 H9 . . 120.0 ?
N2 C10 C9 . . 121.2(5) ?
N2 C10 C11 . . 113.6(5) ?
C9 C10 C11 . . 125.2(5) ?
N3 C11 C12 . . 122.1(5) ?
N3 C11 C10 . . 114.4(4) ?
C12 C11 C10 . . 123.4(5) ?
C11 C12 C13 . . 118.1(6) ?
C11 C12 H12 . . 121.0 ?
C13 C12 H12 . . 121.0 ?
C14 C13 C12 . . 120.1(5) ?
C14 C13 H13 . . 119.9 ?
C12 C13 H13 . . 119.9 ?
C13 C14 C15 . . 118.6(6) ?
C13 C14 H14 . . 120.7 ?
C15 C14 H14 . . 120.7 ?
N3 C15 C14 . . 123.7(6) ?
N3 C15 H15 . . 118.1 ?
C14 C15 H15 . . 118.1 ?
C21 C16 C17 . . 117.7(4) ?
C21 C16 C8 . . 121.0(5) ?
C17 C16 C8 . . 121.3(5) ?
C16 C17 C18 . . 120.2(5) ?
C16 C17 H17 . . 119.9 ?
C18 C17 H17 . . 119.9 ?
C19 C18 C17 . . 120.1(5) ?
C19 C18 H18 . . 119.9 ?
C17 C18 H18 . . 119.9 ?
C20 C19 C18 . . 120.0(4) ?
C20 C19 O1 . . 126.1(5) ?
C18 C19 O1 . . 113.8(5) ?
C21 C20 C19 . . 120.0(5) ?
C21 C20 H20 . . 120.0 ?
C19 C20 H20 . . 120.0 ?
C20 C21 C16 . . 122.0(5) ?
C20 C21 H21 . . 119.0 ?
C16 C21 H21 . . 119.0 ?
O1 C22 C23 . . 113.5(5) ?
O1 C22 H22A . . 108.9 ?
C23 C22 H22A . . 108.9 ?
O1 C22 H22B . . 108.9 ?
C23 C22 H22B . . 108.9 ?
H22A C22 H22B . . 107.7 ?
C24 C23 C28 . . 118.0(5) ?
C24 C23 C22 . . 121.0(5) ?
C28 C23 C22 . . 120.9(5) ?
C25 C24 C23 . . 121.1(5) ?
C25 C24 H24 . . 119.4 ?
C23 C24 H24 . . 119.4 ?
C26 C25 C24 . . 122.0(7) ?
C26 C25 H25 . . 119.0 ?
C24 C25 H25 . . 119.0 ?
C25 C26 C27 . . 118.4(6) ?
C25 C26 H26 . . 120.8 ?
C27 C26 H26 . . 120.8 ?
C26 C27 C28 . . 121.3(5) ?
C26 C27 H27 . . 119.3 ?
C28 C27 H27 . . 119.3 ?
C23 C28 C27 . . 119.2(6) ?
C23 C28 H28 . . 120.4 ?
C27 C28 H28 . . 120.4 ?
O2 C29 O3 . . 129.6(6) ?
O2 C29 C30 . . 117.6(5) ?
O3 C29 C30 . . 112.8(6) ?
C29 C30 H30A . . 109.5 ?
C29 C30 H30B . . 109.5 ?
H30A C30 H30B . . 109.5 ?
C29 C30 H30C . . 109.5 ?
H30A C30 H30C . . 109.5 ?
H30B C30 H30C . . 109.5 ?
O5 C31 O4 . . 123.8(6) ?
O5 C31 C32 . . 120.4(7) ?
O4 C31 C32 . . 115.8(5) ?
C31 C32 H32A . . 109.5 ?
C31 C32 H32B . . 109.5 ?
H32A C32 H32B . . 109.5 ?
C31 C32 H32C . . 109.5 ?
H32A C32 H32C . . 109.5 ?
H32B C32 H32C . . 109.5 ?
C1 N1 C5 . . 119.6(5) ?
C1 N1 Zn1 . . 124.2(4) ?
C5 N1 Zn1 . . 116.1(3) ?
C10 N2 C6 . . 120.0(3) ?
C10 N2 Zn1 . . 120.2(4) ?
C6 N2 Zn1 . . 119.5(4) ?
C15 N3 C11 . . 117.3(5) ?
C15 N3 Zn1 . . 126.1(4) ?
C11 N3 Zn1 . . 116.6(3) ?
C19 O1 C22 . . 117.8(4) ?
C29 O2 Zn1 . . 110.5(4) ?
C31 O4 Zn1 . . 120.5(4) ?
O4 Zn1 O2 . . 98.42(13) ?
O4 Zn1 N2 . . 130.6(2) ?
O2 Zn1 N2 . . 130.9(2) ?
O4 Zn1 N3 . . 100.76(19) ?
O2 Zn1 N3 . . 99.39(18) ?
N2 Zn1 N3 . . 75.02(19) ?
N4 Zn1 N1 . . 98.04(17) ?
O2 Zn1 N1 . . 100.36(18) ?
N2 Zn1 N1 . . 75.28(18) ?
N3 Zn1 N1 . . 150.30(11) ?

loop_
_geom_bond_atom_site_label_1
_geom_bond_atom_site_label_2
_geom_bond_site_symmetry_2
_geom_bond_distance
_geom_bond_publ_flag
C1 N1 . 1.320(7) ?
C1 C2 . 1.363(9) ?
C1 H1 . 0.9300 ?
C2 C3 . 1.359(8) ?
C2 H2 . 0.9300 ?
C3 C4 . 1.385(7) ?
C3 H3 . 0.9300 ?
C4 C5 . 1.385(7) ?
C4 H4 . 0.9300 ?
C5 N1 . 1.334(7) ?
C5 C6 . 1.503(7) ?
C6 N2 . 1.349(6) ?
C6 C7 . 1.368(8) ?
C7 C8 . 1.406(7) ?
C7 H7 . 0.9300 ?
C8 C9 . 1.381(7) ?
C8 C16 . 1.494(5) ?
C9 C10 . 1.394(8) ?
C9 H9 . 0.9300 ?
C10 N2 . 1.333(6) ?
C10 C11 . 1.486(7) ?
C11 N3 . 1.359(7) ?
C11 C12 . 1.391(7) ?
C12 C13 . 1.397(7) ?
C12 H12 . 0.9300 ?
C13 C14 . 1.355(8) ?
C13 H13 . 0.9300 ?
C14 C15 . 1.376(8) ?
C14 H14 . 0.9300 ?
C15 N3 . 1.344(7) ?
C15 H15 . 0.9300 ?
C16 C21 . 1.390(7) ?
C16 C17 . 1.394(7) ?
C17 C18 . 1.399(9) ?
C17 H17 . 0.9300 ?
C18 C19 . 1.376(7) ?
C18 H18 . 0.9300 ?
C19 C20 . 1.369(7) ?
C19 O1 . 1.377(5) ?
C20 C21 . 1.369(8) ?
C20 H20 . 0.9300 ?
C21 H21 . 0.9300 ?
C22 O1 . 1.448(6) ?
C22 C23 . 1.503(7) ?
C22 H22A . 0.9700 ?
C22 H22B . 0.9700 ?
C23 C24 . 1.377(7) ?
C23 C28 . 1.391(7) ?
C24 C25 . 1.370(8) ?
C24 H24 . 0.9300 ?
C25 C26 . 1.347(8) ?
C25 H25 . 0.9300 ?
C26 C27 . 1.367(9) ?
C26 H26 . 0.9300 ?
C27 C28 . 1.406(9) ?
C27 H27 . 0.9300 ?
C28 H28 . 0.9300 ?
C29 O2 . 1.158(6) ?
C29 O3 . 1.238(7) ?
C29 C30 . 1.562(8) ?
C30 H30A . 0.9600 ?
C30 H30B . 0.9600 ?
C30 H30C . 0.9600 ?
C31 O5 . 1.209(7) ?
C31 O4 . 1.249(7) ?
C31 C32 . 1.527(8) ?
C32 H32A . 0.9600 ?
C32 H32B . 0.9600 ?
C32 H32C . 0.9600 ?
Zn1 N1 . 2.187(4) yes
Zn1 N2 . 2.090(3) yes
Zn1 N3 . 2.151(5) yes
Zn1 O2 . 2.014(4) yes
Zn1 O4 . 1.961(4) yes

loop_
_geom_hbond_atom_site_label_D
_geom_hbond_atom_site_label_H
_geom_hbond_atom_site_label_A
_geom_hbond_site_symmetry_A
_geom_hbond_distance_DH
_geom_hbond_distance_HA
_geom_hbond_distance_DA
_geom_hbond_angle_DHA
C4 H4 O5 2_565 0.93 2.39 3.293(7) 163.4
C12 H12 O3 2_464 0.93 2.24 3.147(7) 164.8
C22 H22B O4 1_565 0.97 2.48 3.429(6) 166.1
